data_2225219
loop_
_publ_author_name
'Othman, Eliyanti A.'
'Soh, Siti K. C.'
'Yamin, Bohari M.'

_publ_section_title
;
 <i>N</i>-(3-Chloropropionyl)-<i>N</i>'-phenylthiourea
;
_journal_coeditor_code DN2535
_journal_issue 3
_journal_name_full 'Acta Crystallographica Section E'
_journal_page_first o628
_journal_paper_doi 10.1107/S1600536810005271
_journal_volume 66
_journal_year 2010
_chemical_formula_iupac 'C10 H11 Cl N2 O S'
_chemical_formula_moiety 'C10 H11 Cl N2 O S'
_chemical_formula_sum 'C10 H11 Cl N2 O S'
_chemical_formula_weight 242.72
_chemical_name_systematic
;
<i>N</i>-(3-chloropropionyl)-<i>N</i>'-phenylthiourea
;
_space_group_IT_number 2
_symmetry_cell_setting triclinic
_symmetry_space_group_name_Hall '-P 1'
_symmetry_space_group_name_H-M 'P -1'
_atom_sites_solution_hydrogens geom
_atom_sites_solution_primary direct
_atom_sites_solution_secondary difmap
_audit_creation_method SHELXL-97
_cell_angle_alpha 112.811(3)
_cell_angle_beta 101.855(3)
_cell_angle_gamma 95.483(3)
_cell_formula_units_Z 2
_cell_length_a 5.8088(12)
_cell_length_b 10.467(2)
_cell_length_c 10.660(2)
_cell_measurement_reflns_used 3405
_cell_measurement_temperature 298(2)
_cell_measurement_theta_max 25.5
_cell_measurement_theta_min 2.1
_cell_volume 573.57(19)
_computing_cell_refinement 'SAINT (Bruker, 2000)'
_computing_data_collection 'SMART (Bruker, 2000)'
_computing_data_reduction 'SAINT (Bruker, 2000)'
_computing_molecular_graphics 'SHELXTL (Sheldrick, 2008)'
_computing_publication_material
;
SHELXTL (Sheldrick, 2008, PARST (Nardelli, 1995) and PLATON
(Spek, 2009)
;
_computing_structure_refinement 'SHELXL97 (Sheldrick, 2008)'
_computing_structure_solution 'SHELXS97 (Sheldrick, 2008)'
_diffrn_ambient_temperature 298(2)
_diffrn_detector_area_resol_mean 83.66
_diffrn_measured_fraction_theta_full 0.99
_diffrn_measured_fraction_theta_max 0.99
_diffrn_measurement_device_type
;
Bruker SMART APEX CCD area-detector diffractometer
;
_diffrn_measurement_method '\w scan'
_diffrn_radiation_source 'fine-focus sealed tube'
_diffrn_radiation_type MoK\a
_diffrn_radiation_wavelength 0.71073
_diffrn_reflns_av_R_equivalents 0.0162
_diffrn_reflns_av_sigmaI/netI 0.0178
_diffrn_reflns_limit_h_max 7
_diffrn_reflns_limit_h_min -7
_diffrn_reflns_limit_k_max 12
_diffrn_reflns_limit_k_min -12
_diffrn_reflns_limit_l_max 12
_diffrn_reflns_limit_l_min -12
_diffrn_reflns_number 5617
_diffrn_reflns_theta_full 25.5
_diffrn_reflns_theta_max 25.5
_diffrn_reflns_theta_min 2.1
_diffrn_standards_decay_% 0
_diffrn_standards_interval_count 0
_diffrn_standards_interval_time 0
_diffrn_standards_number 0
_exptl_absorpt_coefficient_mu 0.489
_exptl_absorpt_correction_T_max 0.879
_exptl_absorpt_correction_T_min 0.795
_exptl_absorpt_correction_type multi-scan
_exptl_absorpt_process_details '(SADABS; Bruker, 2000)'
_exptl_crystal_colour colourless
_exptl_crystal_density_diffrn 1.405
_exptl_crystal_density_method 'not measured'
_exptl_crystal_description block
_exptl_crystal_F_000 252
_exptl_crystal_size_max 0.49
_exptl_crystal_size_mid 0.45
_exptl_crystal_size_min 0.27
_refine_diff_density_max 0.54
_refine_diff_density_min -0.43
_refine_ls_extinction_method none
_refine_ls_goodness_of_fit_ref 1.04
_refine_ls_hydrogen_treatment constr
_refine_ls_matrix_type full
_refine_ls_number_parameters 136
_refine_ls_number_reflns 2103
_refine_ls_number_restraints 0
_refine_ls_restrained_S_all 1.04
_refine_ls_R_factor_all 0.047
_refine_ls_R_factor_gt 0.041
_refine_ls_shift/su_max 0.000
_refine_ls_shift/su_mean 0.000
_refine_ls_structure_factor_coef Fsqd
_refine_ls_weighting_details 'calc w=1/[\s^2^(Fo^2^)+(0.0559P)^2^+0.2663P] where P=(Fo^2^+2Fc^2^)/3'
_refine_ls_weighting_scheme calc
_refine_ls_wR_factor_gt 0.108
_refine_ls_wR_factor_ref 0.113
_reflns_number_gt 1798
_reflns_number_total 2103
_reflns_threshold_expression I>2\s(I)
_cod_data_source_file dn2535.cif
_cod_data_source_block I
_cod_depositor_comments
;
The following automatic conversions were performed:
'_symmetry_cell_setting' value 'Triclinic' changed to 'triclinic'
according to '/home/saulius/struct/CIF-dictionaries/cif_core.dic'
dictionary named 'cif_core.dic' version 2.4.1 from 2010-06-29.

Automatic conversion script
Id: cif_fix_enum 1527 2010-12-29 10:47:43Z saulius 

The following automatic conversions were performed:

'_symmetry_cell_setting' value 'Triclinic' changed to 'triclinic'
according to /home/saulius/struct/CIF-dictionaries/cif_core.dic
dictionary named 'cif_core.dic' version 2.4.1 from 2010-06-29.

Automatic conversion script
Id: cif_fix_values 1715 2011-07-08 13:25:40Z adriana 
;
_cod_original_cell_volume 573.6(2)
_cod_database_code 2225219
_cod_database_fobs_code 2225219

loop_
_symmetry_equiv_pos_as_xyz
'x, y, z'
'-x, -y, -z'

loop_
_atom_site_type_symbol
_atom_site_label
_atom_site_fract_x
_atom_site_fract_y
_atom_site_fract_z
_atom_site_U_iso_or_equiv
_atom_site_adp_type
_atom_site_calc_flag
_atom_site_refinement_flags
_atom_site_occupancy
_atom_site_disorder_assembly
_atom_site_disorder_group
Cl Cl1 0.23811(13) 1.37819(8) 0.50799(7) 0.0777(3) Uani d . 1 . .
S S1 1.10045(13) 0.86771(7) 0.31949(6) 0.0653(2) Uani d . 1 . .
O O1 0.5152(3) 1.07380(16) 0.16725(14) 0.0539(4) Uani d . 1 . .
N N1 0.7823(3) 1.03263(18) 0.32922(17) 0.0497(4) Uani d . 1 . .
H H1A 0.8413 1.0614 0.4186 0.060 Uiso calc R 1 . .
N N2 0.7847(3) 0.87565(18) 0.10659(17) 0.0484(4) Uani d . 1 . .
H H2A 0.6781 0.9154 0.0753 0.058 Uiso calc R 1 . .
C C1 0.3405(4) 1.2689(3) 0.3640(2) 0.0594(6) Uani d . 1 . .
H H1B 0.2091 1.1935 0.2967 0.071 Uiso calc R 1 . .
H H1C 0.3931 1.3244 0.3167 0.071 Uiso calc R 1 . .
C C2 0.5422(4) 1.2067(2) 0.4124(2) 0.0539(5) Uani d . 1 . .
H H2B 0.4968 1.1623 0.4707 0.065 Uiso calc R 1 . .
H H2C 0.6809 1.2815 0.4696 0.065 Uiso calc R 1 . .
C C3 0.6079(4) 1.0991(2) 0.2902(2) 0.0434(5) Uani d . 1 . .
C C4 0.8769(4) 0.9252(2) 0.2443(2) 0.0452(5) Uani d . 1 . .
C C5 0.8541(4) 0.7586(2) 0.00691(19) 0.0435(5) Uani d . 1 . .
C C6 1.0500(4) 0.7804(2) -0.0412(2) 0.0543(5) Uani d . 1 . .
H H6A 1.1404 0.8707 -0.0087 0.065 Uiso calc R 1 . .
C C7 1.1101(5) 0.6653(3) -0.1391(3) 0.0618(6) Uani d . 1 . .
H H7A 1.2421 0.6787 -0.1725 0.074 Uiso calc R 1 . .
C C8 0.9790(5) 0.5329(3) -0.1872(2) 0.0635(7) Uani d . 1 . .
H H8A 1.0221 0.4565 -0.2524 0.076 Uiso calc R 1 . .
C C9 0.7837(5) 0.5125(2) -0.1393(3) 0.0646(7) Uani d . 1 . .
H H9A 0.6934 0.4221 -0.1724 0.078 Uiso calc R 1 . .
C C10 0.7203(4) 0.6258(2) -0.0418(2) 0.0541(5) Uani d . 1 . .
H H10A 0.5872 0.6120 -0.0094 0.065 Uiso calc R 1 . .

loop_
_atom_site_aniso_label
_atom_site_aniso_U_11
_atom_site_aniso_U_22
_atom_site_aniso_U_33
_atom_site_aniso_U_12
_atom_site_aniso_U_13
_atom_site_aniso_U_23
Cl1 0.0802(5) 0.0871(5) 0.0664(4) 0.0432(4) 0.0358(4) 0.0181(4)
S1 0.0877(5) 0.0664(4) 0.0387(3) 0.0470(3) 0.0082(3) 0.0157(3)
O1 0.0636(9) 0.0576(9) 0.0367(8) 0.0276(7) 0.0084(7) 0.0145(7)
N1 0.0632(11) 0.0471(10) 0.0316(8) 0.0248(8) 0.0058(7) 0.0090(7)
N2 0.0596(11) 0.0462(10) 0.0345(9) 0.0255(8) 0.0069(7) 0.0110(7)
C1 0.0641(14) 0.0675(15) 0.0476(12) 0.0343(12) 0.0188(11) 0.0180(11)
C2 0.0604(13) 0.0556(13) 0.0400(11) 0.0260(11) 0.0097(10) 0.0126(10)
C3 0.0480(11) 0.0397(10) 0.0384(11) 0.0137(9) 0.0082(8) 0.0125(8)
C4 0.0560(12) 0.0387(10) 0.0384(10) 0.0162(9) 0.0102(9) 0.0130(8)
C5 0.0524(11) 0.0440(11) 0.0313(9) 0.0205(9) 0.0066(8) 0.0126(8)
C6 0.0513(12) 0.0552(13) 0.0508(12) 0.0123(10) 0.0090(10) 0.0182(10)
C7 0.0600(14) 0.0798(18) 0.0559(14) 0.0321(13) 0.0245(11) 0.0301(13)
C8 0.0891(18) 0.0620(15) 0.0459(13) 0.0419(14) 0.0251(12) 0.0194(11)
C9 0.0920(19) 0.0416(12) 0.0555(14) 0.0182(12) 0.0218(13) 0.0130(10)
C10 0.0650(14) 0.0484(12) 0.0517(12) 0.0169(10) 0.0219(11) 0.0192(10)

loop_
_atom_type_symbol
_atom_type_description
_atom_type_scat_dispersion_real
_atom_type_scat_dispersion_imag
_atom_type_scat_source
C C 0.0033 0.0016 'International Tables Vol C Tables 4.2.6.8 and 6.1.1.4'
H H 0.0000 0.0000 'International Tables Vol C Tables 4.2.6.8 and 6.1.1.4'
N N 0.0061 0.0033 'International Tables Vol C Tables 4.2.6.8 and 6.1.1.4'
O O 0.0106 0.0060 'International Tables Vol C Tables 4.2.6.8 and 6.1.1.4'
S S 0.1246 0.1234 'International Tables Vol C Tables 4.2.6.8 and 6.1.1.4'
Cl Cl 0.1484 0.1585 'International Tables Vol C Tables 4.2.6.8 and 6.1.1.4'

loop_
_geom_angle_atom_site_label_1
_geom_angle_atom_site_label_2
_geom_angle_atom_site_label_3
_geom_angle_site_symmetry_1
_geom_angle_site_symmetry_3
_geom_angle
_geom_angle_publ_flag
C3 N1 C4 . . 128.77(17) ?
C3 N1 H1A . . 115.6 ?
C4 N1 H1A . . 115.6 ?
C4 N2 C5 . . 122.97(17) ?
C4 N2 H2A . . 118.5 ?
C5 N2 H2A . . 118.5 ?
C2 C1 Cl1 . . 111.32(16) ?
C2 C1 H1B . . 109.4 ?
Cl1 C1 H1B . . 109.4 ?
C2 C1 H1C . . 109.4 ?
Cl1 C1 H1C . . 109.4 ?
H1B C1 H1C . . 108.0 ?
C1 C2 C3 . . 111.71(17) ?
C1 C2 H2B . . 109.3 ?
C3 C2 H2B . . 109.3 ?
C1 C2 H2C . . 109.3 ?
C3 C2 H2C . . 109.3 ?
H2B C2 H2C . . 107.9 ?
O1 C3 N1 . . 122.97(18) ?
O1 C3 C2 . . 123.17(18) ?
N1 C3 C2 . . 113.86(17) ?
N2 C4 N1 . . 117.03(18) ?
N2 C4 S1 . . 123.88(16) ?
N1 C4 S1 . . 119.09(15) ?
C10 C5 C6 . . 120.60(19) ?
C10 C5 N2 . . 119.22(19) ?
C6 C5 N2 . . 120.17(19) ?
C5 C6 C7 . . 118.7(2) ?
C5 C6 H6A . . 120.7 ?
C7 C6 H6A . . 120.7 ?
C8 C7 C6 . . 121.0(2) ?
C8 C7 H7A . . 119.5 ?
C6 C7 H7A . . 119.5 ?
C7 C8 C9 . . 119.9(2) ?
C7 C8 H8A . . 120.1 ?
C9 C8 H8A . . 120.1 ?
C8 C9 C10 . . 120.1(2) ?
C8 C9 H9A . . 119.9 ?
C10 C9 H9A . . 119.9 ?
C5 C10 C9 . . 119.7(2) ?
C5 C10 H10A . . 120.1 ?
C9 C10 H10A . . 120.1 ?

loop_
_geom_bond_atom_site_label_1
_geom_bond_atom_site_label_2
_geom_bond_site_symmetry_2
_geom_bond_distance
_geom_bond_publ_flag
Cl1 C1 . 1.778(2) ?
S1 C4 . 1.669(2) ?
O1 C3 . 1.221(2) ?
N1 C3 . 1.367(3) ?
N1 C4 . 1.386(3) ?
N1 H1A . 0.8600 ?
N2 C4 . 1.320(3) ?
N2 C5 . 1.433(2) ?
N2 H2A . 0.8600 ?
C1 C2 . 1.490(3) ?
C1 H1B . 0.9700 ?
C1 H1C . 0.9700 ?
C2 C3 . 1.503(3) ?
C2 H2B . 0.9700 ?
C2 H2C . 0.9700 ?
C5 C10 . 1.369(3) ?
C5 C6 . 1.375(3) ?
C6 C7 . 1.385(3) ?
C6 H6A . 0.9300 ?
C7 C8 . 1.361(4) ?
C7 H7A . 0.9300 ?
C8 C9 . 1.367(4) ?
C8 H8A . 0.9300 ?
C9 C10 . 1.381(3) ?
C9 H9A . 0.9300 ?
C10 H10A . 0.9300 ?

loop_
_geom_hbond_atom_site_label_D
_geom_hbond_atom_site_label_H
_geom_hbond_atom_site_label_A
_geom_hbond_site_symmetry_D
_geom_hbond_site_symmetry_H
_geom_hbond_site_symmetry_A
_geom_hbond_distance_DH
_geom_hbond_distance_HA
_geom_hbond_distance_DA
_geom_hbond_angle_DHA
_geom_hbond_publ_flag
N2 H2A O1 . . 1_555 0.86 2.01 2.677(3) 134 yes
N1 H1A S1 . . 2_776 0.86 2.53 3.3709(19) 165 yes
C1 H1C Cg1 . . 2_765 0.97 2.84 3.466 123 yes

loop_
_geom_torsion_atom_site_label_1
_geom_torsion_atom_site_label_2
_geom_torsion_atom_site_label_3
_geom_torsion_atom_site_label_4
_geom_torsion_site_symmetry_1
_geom_torsion_site_symmetry_2
_geom_torsion_site_symmetry_3
_geom_torsion_site_symmetry_4
_geom_torsion
_geom_torsion_publ_flag
Cl1 C1 C2 C3 . . . . 172.29(17) ?
C4 N1 C3 O1 . . . . -3.2(4) ?
C4 N1 C3 C2 . . . . 177.1(2) ?
C1 C2 C3 O1 . . . . 4.3(3) ?
C1 C2 C3 N1 . . . . -176.1(2) ?
C5 N2 C4 N1 . . . . -175.79(19) ?
C5 N2 C4 S1 . . . . 5.2(3) ?
C3 N1 C4 N2 . . . . -2.1(3) ?
C3 N1 C4 S1 . . . . 176.94(18) ?
C4 N2 C5 C10 . . . . 95.3(3) ?
C4 N2 C5 C6 . . . . -86.1(3) ?
C10 C5 C6 C7 . . . . -0.5(3) ?
N2 C5 C6 C7 . . . . -179.04(19) ?
C5 C6 C7 C8 . . . . -0.1(3) ?
C6 C7 C8 C9 . . . . 0.4(4) ?
C7 C8 C9 C10 . . . . -0.3(4) ?
C6 C5 C10 C9 . . . . 0.6(3) ?
N2 C5 C10 C9 . . . . 179.2(2) ?
C8 C9 C10 C5 . . . . -0.2(4) ?

loop_
_cod_related_entry_id
_cod_related_entry_database
_cod_related_entry_code
1 ChemSpider 24744496
